data_2102315
loop_
_publ_author_name
'Marsh, Richard E.'

_publ_section_title
;
 Space group <i>Cc</i>: an update
;
_journal_issue 2
_journal_name_full 'Acta Crystallographica Section B'
_journal_page_first 252
_journal_page_last 253
_journal_paper_doi 10.1107/S0108768104003878
_journal_volume 60
_journal_year 2004
_chemical_formula_moiety 'C20 H18 N6 Cu, 2(B F4)'
_chemical_formula_sum 'C20 H18 B2 Cu F8 N6'
_space_group_crystal_system monoclinic
_space_group_IT_number 15
_space_group_name_Hall '-C 2yc'
_space_group_name_H-M_alt 'C 1 2/c 1'
_audit_creation_method CRYM
_cell_angle_alpha 90
_cell_angle_beta 103.35
_cell_angle_gamma 90
_cell_formula_units_Z 4
_cell_length_a 9.2780
_cell_length_b 12.7500
_cell_length_c 19.5881
_cell_volume 2254.549
_cod_data_source_file bk0142.cif
_cod_data_source_block BIPNAP
_cod_depositor_comments
;
 Updating space group information and adding the symmetry operation list.

 Antanas Vaitkus,
 2018-06-14

 Adding the _cell_formula_units_Z data item.

 Antanas Vaitkus,
 2017-08-05

  Added moiety chemical formula from Marsh (2004) paper.
  The summary chemical formula is calculated from moiety formula using
  AdHocParser
  (svn://www.crystallography.net/cod-tools/trunk/Formulae/AdHocParser.yp,
  revision 1441.)

  Andrius Merkys
  2013-11-11
;
_cod_original_sg_symbol_H-M C2/c
_cod_database_code 2102315

loop_
_space_group_symop_id
_space_group_symop_operation_xyz
1 x,y,z
2 -x,y,-z+1/2
3 -x,-y,-z
4 x,-y,z+1/2
5 x+1/2,y+1/2,z
6 -x+1/2,y+1/2,-z+1/2
7 -x+1/2,-y+1/2,-z
8 x+1/2,-y+1/2,z+1/2

loop_
_atom_site_label
_atom_site_type_symbol
_atom_site_fract_x
_atom_site_fract_y
_atom_site_fract_z
Cu1 Cu 0.00000 0.19326 0.25000
N1 N -0.09980 0.24810 0.32045
N2 N 0.17495 0.14410 0.31940
N3 N 0.07430 0.18030 0.41760
C1 C -0.22430 0.30665 0.29635
C2 C -0.30450 0.34905 0.33920
C3 C -0.25710 0.33370 0.41160
C4 C -0.13125 0.27715 0.43670
C5 C -0.05350 0.23505 0.38980
C6 C 0.18650 0.14420 0.38905
C7 C 0.31510 0.10755 0.43555
C8 C 0.43000 0.07150 0.40990
C9 C 0.41795 0.06910 0.33780
C10 C 0.28995 0.10505 0.29515
B1 B 0.68220 0.44370 0.10665
F1 F 0.71025 0.52605 0.06735
F2 F 0.59995 0.36850 0.06405
F3 F 0.81460 0.39910 0.14010
F4 F 0.60695 0.47645 0.15530
H1 H 0.08610 0.16585 0.46150
H3 H -0.25555 0.31805 0.24835
H4 H -0.38950 0.38760 0.32080
H5 H -0.31040 0.36155 0.44205
H6 H -0.09735 0.26665 0.48470
H7 H 0.32165 0.10790 0.48370
H8 H 0.51630 0.04855 0.44040
H9 H 0.49480 0.04375 0.31925
H10 H 0.28090 0.10270 0.24695
